data_4500180
loop_
_publ_author_name
'Fu, Hai'
'Li, Yangguang'
'Lu, Ying'
'Chen, Weilin'
'Wu, Qiong'
'Meng, Jingxin'
'Wang, Xiaolan'
'Zhang, Zhiming'
'Wang, Enbo'

_publ_section_title
;
 Polyoxometalate-Based Metal&#x2212;Organic Frameworks Assembled under the
 Ionothermal Conditions
;
_journal_issue 2
_journal_name_full 'Crystal Growth &amp; Design'
_journal_page_first 458
_journal_paper_doi 10.1021/cg101224r
_journal_volume 11
_journal_year 2011
_chemical_formula_sum 'C24 H48 N7 O65 P2 W18'
_chemical_formula_weight 4845.93
_chemical_name_systematic
; 
 ? 
;
_space_group_IT_number 60
_symmetry_cell_setting orthorhombic
_symmetry_space_group_name_Hall '-P 2n 2ab'
_symmetry_space_group_name_H-M 'P b c n'
_atom_sites_solution_hydrogens geom
_atom_sites_solution_primary direct
_atom_sites_solution_secondary difmap
_audit_creation_method SHELXL-97
_cell_angle_alpha 90.00
_cell_angle_beta 90.00
_cell_angle_gamma 90.00
_cell_formula_units_Z 8
_cell_length_a 28.057(6)
_cell_length_b 30.504(6)
_cell_length_c 23.961(5)
_cell_measurement_temperature 150(2)
_cell_volume 20507(7)
_computing_cell_refinement 'RAPID AUTO'
_computing_data_collection 'RAPID AUTO'
_computing_data_reduction 'RAPID AUTO'
_computing_molecular_graphics 'Bruker SHELXTL'
_computing_publication_material 'Bruker SHELXTL'
_computing_structure_refinement 'SHELXL-97 (Sheldrick, 1997)'
_computing_structure_solution 'SHELXS-97 (Sheldrick, 1990)'
_diffrn_ambient_temperature 150(2)
_diffrn_measured_fraction_theta_full 0.987
_diffrn_measured_fraction_theta_max 0.987
_diffrn_measurement_device_type 'Bruker APEX area-detector diffractometer'
_diffrn_measurement_method '\f and \w scan'
_diffrn_radiation_monochromator graphite
_diffrn_radiation_source 'fine-focus sealed tube'
_diffrn_radiation_type MoK\a
_diffrn_radiation_wavelength 0.71073
_diffrn_reflns_av_R_equivalents 0.3326
_diffrn_reflns_av_sigmaI/netI 0.2896
_diffrn_reflns_limit_h_max 29
_diffrn_reflns_limit_h_min -33
_diffrn_reflns_limit_k_max 36
_diffrn_reflns_limit_k_min -36
_diffrn_reflns_limit_l_max 28
_diffrn_reflns_limit_l_min -28
_diffrn_reflns_number 114839
_diffrn_reflns_theta_full 25.00
_diffrn_reflns_theta_max 25.00
_diffrn_reflns_theta_min 2.97
_diffrn_standards_decay_% 0
_diffrn_standards_interval_time 0
_diffrn_standards_number 0
_exptl_absorpt_coefficient_mu 20.215
_exptl_absorpt_correction_T_max 0.012
_exptl_absorpt_correction_T_min 0.005
_exptl_absorpt_correction_type multi-scan
_exptl_crystal_colour brown
_exptl_crystal_density_diffrn 3.139
_exptl_crystal_density_method 'not measured'
_exptl_crystal_description block
_exptl_crystal_F_000 16984
_exptl_crystal_size_max 0.31
_exptl_crystal_size_mid 0.23
_exptl_crystal_size_min 0.22
_platon_squeeze_details
;
;
_refine_diff_density_max 2.462
_refine_diff_density_min -2.166
_refine_diff_density_rms 0.482
_refine_ls_extinction_method SHELXL
_refine_ls_goodness_of_fit_ref 0.957
_refine_ls_hydrogen_treatment constr
_refine_ls_matrix_type full
_refine_ls_number_parameters 979
_refine_ls_number_reflns 17849
_refine_ls_number_restraints 423
_refine_ls_restrained_S_all 0.948
_refine_ls_R_factor_all 0.1986
_refine_ls_R_factor_gt 0.0816
_refine_ls_shift/su_max 0.000
_refine_ls_shift/su_mean 0.000
_refine_ls_structure_factor_coef Fsqd
_refine_ls_weighting_details 'calc w=1/[\s^2^(Fo^2^)+(0.0638P)^2^+0.0000P] where P=(Fo^2^+2Fc^2^)/3'
_refine_ls_weighting_scheme calc
_refine_ls_wR_factor_gt 0.1640
_refine_ls_wR_factor_ref 0.2062
_reflns_number_gt 7673
_reflns_number_total 17849
_reflns_threshold_expression >2sigma(I)
_cod_data_source_file cg101224r_si_002.cif
_cod_data_source_block 1
_cod_depositor_comments
;
The following automatic conversions were performed:

'_symmetry_cell_setting' value 'Orthorhombic' changed to
'orthorhombic' according to
/home/saulius/struct/CIF-dictionaries/cif_core.dic dictionary named
'cif_core.dic' version 2.4.1 from 2010-06-29.

Automatic conversion script
Id: cif_fix_values 1715 2011-07-08 13:25:40Z adriana 
;
_cod_original_sg_symbol_H-M Pbcn
_cod_database_code 4500180

loop_
_symmetry_equiv_pos_as_xyz
'x, y, z'
'-x+1/2, -y+1/2, z+1/2'
'x+1/2, -y+1/2, -z'
'-x, y, -z+1/2'
'-x, -y, -z'
'x-1/2, y-1/2, -z-1/2'
'-x-1/2, y-1/2, z'
'x, -y, z-1/2'

loop_
_atom_site_label
_atom_site_type_symbol
_atom_site_fract_x
_atom_site_fract_y
_atom_site_fract_z
_atom_site_U_iso_or_equiv
_atom_site_adp_type
_atom_site_occupancy
_atom_site_symmetry_multiplicity
_atom_site_calc_flag
_atom_site_refinement_flags
W1 W 0.16283(5) 0.33151(5) 0.60721(7) 0.0354(4) Uani 1 1 d .
W2 W 0.20158(5) 0.28939(6) 0.36271(7) 0.0356(4) Uani 1 1 d .
W3 W 0.17106(5) 0.21175(6) 0.64167(7) 0.0360(4) Uani 1 1 d .
W4 W -0.00202(5) 0.29314(5) 0.44932(7) 0.0326(4) Uani 1 1 d .
W5 W 0.21034(5) 0.16992(5) 0.39772(7) 0.0367(4) Uani 1 1 d .
W6 W 0.06204(5) 0.38970(5) 0.39320(7) 0.0387(4) Uani 1 1 d .
W7 W 0.03472(5) 0.31927(5) 0.57832(7) 0.0352(4) Uani 1 1 d .
W8 W 0.00581(5) 0.17334(5) 0.48470(7) 0.0336(4) Uani 1 1 d .
W9 W 0.24234(5) 0.31781(6) 0.50395(7) 0.0364(4) Uani 1 1 d .
W10 W 0.18047(5) 0.40046(5) 0.41797(7) 0.0414(4) Uani 1 1 d .
W11 W 0.09323(5) 0.15918(5) 0.37189(7) 0.0345(4) Uani 1 1 d .
W12 W 0.25086(5) 0.19826(6) 0.53894(7) 0.0382(4) Uani 1 1 d .
W13 W 0.08486(5) 0.27896(5) 0.33670(7) 0.0345(4) Uani 1 1 d .
W14 W 0.04285(5) 0.19936(5) 0.61339(7) 0.0356(4) Uani 1 1 d .
W15 W 0.12114(6) 0.10165(6) 0.61401(7) 0.0429(4) Uani 1 1 d .
W16 W 0.20204(6) 0.08795(5) 0.51101(7) 0.0433(4) Uani 1 1 d .
W17 W 0.10027(6) 0.41507(5) 0.52302(7) 0.0422(4) Uani 1 1 d .
W18 W 0.08423(6) 0.07571(5) 0.48344(7) 0.0431(4) Uani 1 1 d .
P1 P 0.1291(3) 0.1822(3) 0.5096(4) 0.027(2) Uani 1 1 d .
P2 P 0.1203(3) 0.3093(3) 0.4722(4) 0.023(2) Uani 1 1 d .
O1 O 0.0949(6) 0.1059(7) 0.4163(9) 0.024(5) Uani 1 1 d .
O2 O 0.2333(7) 0.2932(7) 0.4320(8) 0.023(5) Uani 1 1 d U
O3 O -0.0028(7) 0.2367(8) 0.4778(10) 0.037(6) Uani 1 1 d U
O4 O 0.0688(7) 0.1400(7) 0.6156(9) 0.030(6) Uani 1 1 d U
O5 O 0.1606(7) 0.1487(7) 0.6365(9) 0.028(6) Uani 1 1 d .
O6 O 0.1338(7) 0.2843(7) 0.4210(9) 0.025(5) Uani 1 1 d U
O7 O 0.2480(7) 0.2608(7) 0.5323(9) 0.029(6) Uani 1 1 d U
O8 O -0.0481(7) 0.1562(8) 0.4625(9) 0.034(6) Uani 1 1 d U
O9 O 0.0522(8) 0.0312(8) 0.4609(9) 0.041(6) Uani 1 1 d U
O10 O 0.3005(7) 0.3312(7) 0.5024(10) 0.035(6) Uani 1 1 d .
O11 O 0.1876(6) 0.3510(7) 0.3712(8) 0.021(5) Uani 1 1 d U
O12 O 0.0731(6) 0.2957(6) 0.4963(8) 0.017(5) Uani 1 1 d U
O13 O 0.0848(7) 0.0669(7) 0.5641(9) 0.033(6) Uani 1 1 d U
O14 O 0.0029(7) 0.3365(8) 0.6330(9) 0.034(6) Uani 1 1 d U
O15 O 0.2572(7) 0.1548(8) 0.3573(9) 0.038(6) Uani 1 1 d U
O16 O 0.0792(8) 0.3409(8) 0.3461(10) 0.045(7) Uani 1 1 d .
O17 O 0.1504(7) 0.2872(7) 0.3123(9) 0.025(5) Uani 1 1 d U
O18 O 0.0350(7) 0.1171(6) 0.4926(8) 0.020(5) Uani 1 1 d U
O19 O 0.0968(6) 0.2159(7) 0.3459(8) 0.022(5) Uani 1 1 d U
O20 O 0.1765(9) 0.0744(8) 0.5857(10) 0.046(7) Uani 1 1 d .
O21 O 0.2076(7) 0.1175(7) 0.4410(9) 0.034(6) Uani 1 1 d U
O22 O 0.1669(6) 0.2043(7) 0.5448(8) 0.020(5) Uani 1 1 d .
O23 O 0.0618(8) 0.4246(8) 0.4582(10) 0.044(7) Uani 1 1 d U
O24 O 0.1385(7) 0.1861(7) 0.4462(9) 0.023(5) Uani 1 1 d U
O25 O 0.0883(8) 0.4612(8) 0.5631(10) 0.049(7) Uani 1 1 d U
O26 O 0.2333(7) 0.1361(7) 0.5404(9) 0.032(6) Uani 1 1 d U
O27 O 0.2347(7) 0.2029(7) 0.6153(8) 0.027(6) Uani 1 1 d .
O28 O 0.0966(7) 0.3174(8) 0.6082(9) 0.032(6) Uani 1 1 d .
O29 O 0.1607(7) 0.3035(7) 0.5147(9) 0.030(6) Uani 1 1 d U
O30 O 0.1029(7) 0.2179(7) 0.6369(10) 0.033(6) Uani 1 1 d .
O31 O 0.1168(7) 0.3592(7) 0.4583(9) 0.027(6) Uani 1 1 d U
O32 O 0.2233(7) 0.3376(7) 0.5763(9) 0.032(6) Uani 1 1 d U
O33 O 0.1479(8) 0.0539(8) 0.4818(10) 0.046(7) Uani 1 1 d U
O34 O 0.0412(8) 0.1732(7) 0.4171(10) 0.037(6) Uani 1 1 d .
O35 O 0.1236(7) 0.4141(6) 0.3747(8) 0.022(5) Uani 1 1 d U
O36 O -0.0588(8) 0.2940(8) 0.4242(10) 0.039(6) Uani 1 1 d U
O37 O 0.1449(7) 0.3847(7) 0.5656(9) 0.031(6) Uani 1 1 d U
O38 O 0.2474(7) 0.2959(8) 0.3182(10) 0.040(6) Uani 1 1 d U
O39 O 0.2471(9) 0.0488(9) 0.5046(11) 0.057(8) Uani 1 1 d U
O40 O 0.1320(7) 0.1309(7) 0.5225(9) 0.028(6) Uani 1 1 d U
O41 O 0.3110(8) 0.1929(8) 0.5455(9) 0.037(6) Uani 1 1 d U
O42 O 0.1767(7) 0.2728(8) 0.6248(9) 0.034(6) Uani 1 1 d .
O43 O 0.0524(7) 0.3736(8) 0.5473(10) 0.038(6) Uani 1 1 d U
O44 O 0.0791(7) 0.1952(7) 0.5240(9) 0.032(6) Uani 1 1 d .
O45 O -0.0150(6) 0.3137(7) 0.5223(9) 0.025(5) Uani 1 1 d U
O46 O 0.1584(7) 0.1506(8) 0.3525(9) 0.034(6) Uani 1 1 d U
O47 O 0.1528(8) 0.4341(8) 0.4786(10) 0.045(7) Uani 1 1 d U
O48 O 0.0167(7) 0.3528(7) 0.4251(10) 0.034(6) Uani 1 1 d .
O49 O 0.1712(7) 0.3521(7) 0.6731(9) 0.034(6) Uani 1 1 d U
O50 O 0.2179(8) 0.4384(8) 0.3909(10) 0.045(7) Uani 1 1 d U
O51 O 0.0341(8) 0.2739(8) 0.3873(10) 0.043(7) Uani 1 1 d .
O52 O 0.2022(8) 0.2268(8) 0.3710(9) 0.038(6) Uani 1 1 d U
O53 O 0.2179(8) 0.3722(8) 0.4710(10) 0.044(7) Uani 1 1 d .
O54 O 0.0283(7) 0.2598(7) 0.5930(8) 0.025(5) Uani 1 1 d U
O55 O -0.0055(7) 0.1795(9) 0.5612(10) 0.048(7) Uani 1 1 d .
O56 O 0.0137(7) 0.1983(7) 0.6747(9) 0.029(6) Uani 1 1 d U
O57 O 0.1176(9) 0.0733(9) 0.6729(11) 0.059(8) Uani 1 1 d U
O58 O 0.0664(8) 0.1367(8) 0.3160(10) 0.039(6) Uani 1 1 d U
O59 O 0.0580(8) 0.2745(9) 0.2742(9) 0.046(7) Uani 1 1 d .
O60 O 0.1809(8) 0.2148(8) 0.7098(9) 0.041(7) Uani 1 1 d .
O61 O 0.2424(7) 0.1932(8) 0.4612(10) 0.040(7) Uani 1 1 d .
O62 O 0.0269(8) 0.4182(8) 0.3492(10) 0.045(7) Uani 1 1 d U
N7 N -0.1760(10) 0.2127(10) 0.3129(15) 0.085(13) Uani 1 1 d GU
C10 C -0.1673(11) 0.2145(11) 0.3671(14) 0.083(16) Uani 1 1 d GU
H10A H -0.1905 0.2178 0.3958 0.099 Uiso 1 1 calc R
C17 C -0.1207(12) 0.2109(11) 0.3746(12) 0.069(14) Uani 1 1 d GU
H17A H -0.1046 0.2111 0.4094 0.083 Uiso 1 1 calc R
N6 N -0.1006(10) 0.2069(11) 0.3249(14) 0.098(15) Uani 1 1 d GDU
C9 C -0.1347(12) 0.2080(11) 0.2867(12) 0.077(15) Uani 1 1 d GU
H9A H -0.1303 0.2058 0.2475 0.092 Uiso 1 1 calc R
N4 N 0.3152(11) 0.1352(11) 0.7251(13) 0.080(13) Uani 1 1 d GU
C2 C 0.3241(12) 0.1655(11) 0.6831(14) 0.142(9) Uani 1 1 d G
H2A H 0.3008 0.1812 0.6624 0.171 Uiso 1 1 calc R
C8 C 0.3732(11) 0.1689(11) 0.6766(13) 0.059(12) Uani 1 1 d GU
H8A H 0.3893 0.1873 0.6507 0.071 Uiso 1 1 calc R
N5 N 0.3946(9) 0.1407(10) 0.7145(13) 0.068(12) Uani 1 1 d G
C24 C 0.3588(12) 0.1198(10) 0.7446(12) 0.069(15) Uani 1 1 d G
H24A H 0.3633 0.0988 0.7733 0.083 Uiso 1 1 calc R
C18 C 0.0865(10) 0.2554(12) 0.8704(15) 0.142(9) Uani 1 1 d G
H18A H 0.0531 0.2543 0.8765 0.171 Uiso 1 1 calc R
N3 N 0.1085(12) 0.2635(11) 0.8207(13) 0.084(13) Uani 1 1 d GU
C22 C 0.1565(12) 0.2623(11) 0.8293(13) 0.074(15) Uani 1 1 d GU
H22A H 0.1804 0.2668 0.8018 0.089 Uiso 1 1 calc R
C21 C 0.1642(10) 0.2534(12) 0.8844(14) 0.089(17) Uani 1 1 d GU
H21A H 0.1944 0.2507 0.9019 0.106 Uiso 1 1 calc R
N1 N 0.1210(11) 0.2491(10) 0.9097(12) 0.058(10) Uani 1 1 d GU
C1 C 0.1138(14) 0.2415(14) 0.9695(18) 0.064(12) Uani 1 1 d U
H1A H 0.0796 0.2397 0.9774 0.096 Uiso 1 1 calc R
H1B H 0.1277 0.2658 0.9907 0.096 Uiso 1 1 calc R
H1C H 0.1292 0.2140 0.9802 0.096 Uiso 1 1 calc R
C3 C 0.273(2) 0.112(2) 0.744(3) 0.142(9) Uani 1 1 d .
H3A H 0.2504 0.1339 0.7594 0.171 Uiso 1 1 calc R
H3B H 0.2821 0.0920 0.7743 0.171 Uiso 1 1 calc R
C4 C -0.0375(17) 0.190(2) 0.391(2) 0.142(9) Uani 1 1 d D
H4A H -0.0040 0.1812 0.3949 0.213 Uiso 1 1 calc R
H4B H -0.0580 0.1668 0.4063 0.213 Uiso 1 1 calc R
H4C H -0.0429 0.2173 0.4116 0.213 Uiso 1 1 calc R
C5 C -0.2251(17) 0.2086(18) 0.272(2) 0.099(18) Uani 1 1 d U
H5A H -0.2536 0.2118 0.2957 0.148 Uiso 1 1 calc R
H5B H -0.2255 0.1799 0.2541 0.148 Uiso 1 1 calc R
H5C H -0.2246 0.2318 0.2441 0.148 Uiso 1 1 calc R
C6 C -0.050(2) 0.197(2) 0.3279(19) 0.142(9) Uani 1 1 d D
H6A H -0.0307 0.2218 0.3126 0.171 Uiso 1 1 calc R
H6B H -0.0421 0.1703 0.3061 0.171 Uiso 1 1 calc R
C7 C 0.4476(14) 0.1341(16) 0.7163(19) 0.085(18) Uani 1 1 d .
H7A H 0.4555 0.1132 0.7459 0.127 Uiso 1 1 calc R
H7B H 0.4632 0.1622 0.7239 0.127 Uiso 1 1 calc R
H7C H 0.4586 0.1227 0.6803 0.127 Uiso 1 1 calc R
C11 C 0.0510(18) 0.5747(18) 0.483(2) 0.096(18) Uani 1 1 d DU
H11A H 0.0308 0.5802 0.5164 0.115 Uiso 1 1 calc R
H11B H 0.0431 0.5976 0.4554 0.115 Uiso 1 1 calc R
C12 C 0.038(2) 0.535(2) 0.461(2) 0.13(2) Uani 1 1 d U
H12A H 0.0044 0.5359 0.4515 0.196 Uiso 1 1 calc R
H12B H 0.0438 0.5123 0.4892 0.196 Uiso 1 1 calc R
H12C H 0.0573 0.5294 0.4281 0.196 Uiso 1 1 calc R
C13 C 0.081(2) 0.570(3) 0.563(2) 0.16(3) Uani 1 1 d DU
H13A H 0.0619 0.5941 0.5799 0.197 Uiso 1 1 calc R
H13B H 0.0650 0.5416 0.5673 0.197 Uiso 1 1 calc R
C14 C 0.134(2) 0.570(2) 0.583(3) 0.142(9) Uani 1 1 d U
H14A H 0.1353 0.5648 0.6232 0.213 Uiso 1 1 calc R
H14B H 0.1487 0.5984 0.5743 0.213 Uiso 1 1 calc R
H14C H 0.1513 0.5467 0.5634 0.213 Uiso 1 1 calc R
C15 C 0.144(2) 0.629(2) 0.439(3) 0.142(9) Uani 1 1 d .
H15A H 0.1531 0.6601 0.4345 0.213 Uiso 1 1 calc R
H15B H 0.1277 0.6192 0.4050 0.213 Uiso 1 1 calc R
H15C H 0.1730 0.6116 0.4444 0.213 Uiso 1 1 calc R
C16 C 0.111(2) 0.624(2) 0.489(3) 0.142(9) Uani 1 1 d .
H16A H 0.1272 0.6363 0.5227 0.171 Uiso 1 1 calc R
H16B H 0.0817 0.6411 0.4828 0.171 Uiso 1 1 calc R
C19 C 0.079(2) 0.260(2) 0.772(3) 0.12(2) Uani 1 1 d U
H19A H 0.0922 0.2381 0.7460 0.145 Uiso 1 1 calc R
H19B H 0.0463 0.2510 0.7827 0.145 Uiso 1 1 calc R
C20 C 0.079(2) 0.300(2) 0.749(3) 0.142(9) Uani 1 1 d .
H20A H 0.0598 0.2993 0.7146 0.213 Uiso 1 1 calc R
H20B H 0.1114 0.3089 0.7403 0.213 Uiso 1 1 calc R
H20C H 0.0646 0.3211 0.7752 0.213 Uiso 1 1 calc R
C23 C 0.2487(13) 0.0871(14) 0.6998(16) 0.055(12) Uani 1 1 d U
H23A H 0.2190 0.0748 0.7147 0.082 Uiso 1 1 calc R
H23B H 0.2695 0.0632 0.6872 0.082 Uiso 1 1 calc R
H23C H 0.2415 0.1065 0.6683 0.082 Uiso 1 1 calc R
N2 N 0.0993(15) 0.5807(16) 0.4994(18) 0.095(14) Uani 1 1 d U
O1W O 0.1653(11) 0.5232(11) 0.4619(14) 0.027(7) Uiso 0.63 1 d P
O2W O 0.313(3) 0.113(3) 0.280(4) 0.04(3) Uiso 0.25 1 d P
O3W O 0.192(2) -0.054(2) 0.597(2) 0.037(17) Uiso 0.38 1 d P
O4W O 0.102(3) 0.120(3) 0.855(3) 0.027(7) Uiso 0.25 1 d P
O5W O -0.027(2) 0.056(2) 0.596(2) 0.034(16) Uiso 0.38 1 d P
O6W O -0.156(3) 0.028(3) 0.405(3) 0.03(2) Uiso 0.25 1 d P
O7W O -0.003(3) 0.102(3) 0.399(3) 0.027(7) Uiso 0.25 1 d P
O8W O -0.114(2) 0.060(2) 0.414(3) 0.041(18) Uiso 0.38 1 d P
O9W O 0.119(3) 0.505(3) 0.338(4) 0.027(7) Uiso 0.25 1 d P

loop_
_atom_site_aniso_label
_atom_site_aniso_U_11
_atom_site_aniso_U_22
_atom_site_aniso_U_33
_atom_site_aniso_U_23
_atom_site_aniso_U_13
_atom_site_aniso_U_12
W1 0.0312(8) 0.0381(10) 0.0368(10) -0.0060(8) -0.0044(7) -0.0004(8)
W2 0.0272(8) 0.0460(11) 0.0337(10) 0.0046(8) 0.0035(7) 0.0001(8)
W3 0.0317(8) 0.0444(11) 0.0319(10) 0.0023(8) -0.0023(7) 0.0019(8)
W4 0.0237(8) 0.0335(10) 0.0406(10) 0.0034(7) -0.0023(7) 0.0014(7)
W5 0.0336(9) 0.0385(10) 0.0379(11) -0.0036(8) 0.0030(7) 0.0089(8)
W6 0.0357(9) 0.0298(9) 0.0507(12) 0.0080(8) -0.0060(8) -0.0001(8)
W7 0.0279(8) 0.0388(10) 0.0389(11) -0.0021(8) 0.0030(7) 0.0028(8)
W8 0.0285(8) 0.0311(9) 0.0412(10) 0.0011(8) -0.0024(7) -0.0033(7)
W9 0.0258(8) 0.0425(11) 0.0410(11) 0.0000(8) -0.0019(7) -0.0042(8)
W10 0.0351(9) 0.0327(10) 0.0565(12) 0.0067(8) 0.0018(8) -0.0075(8)
W11 0.0376(9) 0.0319(10) 0.0339(10) -0.0060(7) -0.0027(7) 0.0008(8)
W12 0.0287(8) 0.0461(11) 0.0399(11) 0.0028(8) -0.0007(7) 0.0070(8)
W13 0.0317(8) 0.0403(10) 0.0316(10) 0.0037(8) -0.0026(7) 0.0007(8)
W14 0.0299(8) 0.0412(10) 0.0358(10) 0.0043(8) 0.0036(7) 0.0002(8)
W15 0.0466(10) 0.0371(10) 0.0448(12) 0.0103(8) 0.0008(8) 0.0019(9)
W16 0.0402(9) 0.0344(10) 0.0552(12) 0.0048(9) -0.0001(8) 0.0121(8)
W17 0.0398(9) 0.0309(10) 0.0559(12) -0.0044(9) -0.0012(8) 0.0012(8)
W18 0.0464(10) 0.0275(9) 0.0554(12) 0.0027(8) -0.0053(8) 0.0003(8)
P1 0.032(5) 0.015(5) 0.034(6) -0.006(4) -0.008(4) -0.004(4)
P2 0.018(4) 0.019(5) 0.031(6) 0.001(4) 0.003(4) 0.000(4)
O1 0.014(11) 0.017(13) 0.039(15) 0.002(11) -0.002(10) 0.003(10)
O2 0.022(8) 0.018(9) 0.028(9) 0.005(7) 0.010(7) -0.004(7)
O3 0.034(7) 0.038(7) 0.040(7) 0.004(5) 0.000(5) 0.002(5)
O4 0.033(9) 0.024(9) 0.032(9) 0.012(7) -0.007(7) -0.005(8)
O5 0.032(13) 0.027(15) 0.024(14) 0.006(11) 0.004(10) 0.012(11)
O6 0.027(8) 0.018(9) 0.030(9) -0.004(7) 0.003(7) 0.005(7)
O7 0.023(8) 0.036(9) 0.029(9) 0.011(7) -0.001(7) -0.013(8)
O8 0.028(9) 0.039(10) 0.036(10) 0.005(8) -0.009(7) -0.019(8)
O9 0.049(10) 0.037(10) 0.036(10) -0.007(8) -0.005(8) -0.010(8)
O10 0.017(12) 0.032(15) 0.055(18) 0.014(12) 0.006(11) -0.001(11)
O11 0.022(6) 0.019(6) 0.022(6) 0.005(4) 0.002(4) 0.000(4)
O12 0.019(6) 0.016(6) 0.016(6) 0.002(4) -0.004(4) -0.001(4)
O13 0.031(7) 0.034(7) 0.035(7) 0.004(5) -0.003(5) -0.001(5)
O14 0.038(9) 0.039(10) 0.025(9) -0.008(8) -0.002(7) 0.002(8)
O15 0.036(9) 0.038(10) 0.041(10) -0.016(8) 0.010(8) 0.005(8)
O16 0.063(17) 0.022(15) 0.049(18) 0.008(12) -0.011(13) 0.002(14)
O17 0.025(5) 0.025(5) 0.025(5) -0.0001(10) 0.0000(10) 0.0001(10)
O18 0.030(8) 0.009(8) 0.022(9) -0.005(7) -0.002(7) 0.006(7)
O19 0.018(8) 0.026(9) 0.021(9) 0.011(7) 0.006(7) -0.009(7)
O20 0.068(18) 0.048(18) 0.023(16) 0.017(13) -0.003(13) 0.012(15)
O21 0.030(9) 0.027(9) 0.046(10) -0.006(8) 0.004(7) 0.018(8)
O22 0.019(11) 0.025(14) 0.015(13) -0.002(10) 0.000(9) 0.005(10)
O23 0.044(8) 0.042(8) 0.046(8) 0.002(5) 0.003(5) 0.003(5)
O24 0.022(6) 0.022(6) 0.024(6) -0.001(4) -0.003(4) -0.004(4)
O25 0.055(10) 0.039(10) 0.053(11) -0.006(8) -0.002(8) 0.002(8)
O26 0.032(7) 0.032(7) 0.032(7) 0.002(5) 0.000(5) 0.004(5)
O27 0.045(14) 0.025(14) 0.011(13) 0.001(10) -0.005(10) 0.014(11)
O28 0.026(13) 0.052(17) 0.019(14) -0.012(12) 0.003(10) 0.005(12)
O29 0.027(7) 0.033(7) 0.029(7) 0.000(5) 0.003(5) -0.002(5)
O30 0.034(13) 0.018(14) 0.046(17) -0.009(12) -0.007(11) -0.008(11)
O31 0.031(9) 0.016(9) 0.033(9) 0.007(7) -0.001(7) 0.006(7)
O32 0.030(7) 0.034(7) 0.032(7) -0.002(5) 0.001(5) 0.002(5)
O33 0.046(8) 0.045(8) 0.046(8) -0.004(5) 0.005(5) 0.001(5)
O34 0.051(16) 0.022(14) 0.037(17) -0.009(12) -0.009(12) 0.003(12)
O35 0.026(8) 0.015(8) 0.026(9) 0.012(7) 0.006(7) -0.006(7)
O36 0.039(6) 0.039(6) 0.039(6) 0.0001(10) 0.0001(10) 0.0000(10)
O37 0.031(6) 0.031(6) 0.031(6) -0.0001(10) -0.0001(10) 0.0000(10)
O38 0.027(9) 0.049(10) 0.044(10) 0.019(8) 0.004(8) -0.004(8)
O39 0.057(8) 0.057(8) 0.057(8) -0.0001(10) -0.0001(10) 0.0002(10)
O40 0.028(7) 0.027(7) 0.029(7) 0.000(5) 0.002(5) 0.003(5)
O41 0.037(6) 0.037(6) 0.037(6) 0.0000(10) -0.0001(10) 0.0001(10)
O42 0.030(13) 0.056(18) 0.017(14) 0.017(12) -0.003(10) -0.009(13)
O43 0.033(9) 0.036(10) 0.045(10) -0.003(8) -0.007(8) 0.018(8)
O44 0.029(13) 0.041(16) 0.026(15) 0.001(12) 0.002(10) -0.015(12)
O45 0.015(8) 0.028(9) 0.031(9) -0.003(7) -0.002(7) 0.004(7)
O46 0.036(7) 0.035(7) 0.032(7) -0.003(5) 0.002(5) -0.002(5)
O47 0.044(8) 0.044(8) 0.046(8) 0.000(5) -0.004(5) -0.007(5)
O48 0.037(14) 0.019(14) 0.045(17) 0.006(12) -0.002(11) 0.008(12)
O49 0.040(9) 0.022(9) 0.040(10) -0.012(8) 0.005(8) 0.001(8)
O50 0.045(8) 0.042(8) 0.046(8) 0.001(5) 0.001(5) -0.007(5)
O51 0.044(15) 0.036(16) 0.049(18) 0.010(13) 0.001(13) -0.012(13)
O52 0.035(7) 0.041(8) 0.036(7) 0.003(5) -0.001(5) -0.003(5)
O53 0.043(15) 0.027(15) 0.06(2) 0.016(13) -0.021(13) -0.023(13)
O54 0.016(8) 0.035(9) 0.025(9) 0.013(7) 0.003(7) -0.001(7)
O55 0.025(13) 0.07(2) 0.051(19) 0.019(15) -0.004(12) 0.010(14)
O56 0.031(9) 0.033(9) 0.024(9) -0.012(7) 0.003(7) -0.007(8)
O57 0.059(8) 0.059(8) 0.059(8) 0.0002(10) 0.0001(10) 0.0001(10)
O58 0.047(9) 0.032(10) 0.038(10) -0.011(8) -0.012(8) -0.004(8)
O59 0.056(17) 0.07(2) 0.014(15) 0.004(13) -0.004(12) 0.021(15)
O60 0.048(15) 0.059(19) 0.015(14) 0.015(13) -0.002(11) -0.001(14)
O61 0.028(13) 0.042(17) 0.051(18) 0.006(13) 0.007(12) 0.020(12)
O62 0.045(10) 0.044(10) 0.046(10) 0.008(8) -0.012(8) 0.011(8)
N7 0.087(15) 0.080(15) 0.087(15) 0.004(9) 0.006(9) -0.005(9)
C10 0.088(18) 0.079(18) 0.081(18) -0.003(10) 0.004(10) 0.001(10)
C17 0.075(16) 0.067(16) 0.066(16) 0.002(10) 0.000(10) -0.005(10)
N6 0.102(17) 0.093(17) 0.097(17) 0.000(10) 0.005(10) 0.003(10)
C9 0.079(17) 0.078(18) 0.074(17) 0.001(10) 0.004(10) 0.000(10)
N4 0.085(15) 0.079(15) 0.077(15) -0.002(9) 0.002(9) 0.000(10)
C2 0.142(10) 0.143(10) 0.141(10) 0.000(5) 0.000(5) 0.000(5)
C8 0.061(15) 0.062(15) 0.055(15) -0.004(9) 0.004(9) -0.003(10)
N5 0.07(3) 0.08(3) 0.06(3) -0.05(2) -0.04(2) 0.02(2)
C24 0.05(3) 0.09(4) 0.07(4) 0.02(3) 0.00(2) 0.03(3)
C18 0.142(10) 0.143(10) 0.141(10) 0.000(5) 0.000(5) 0.000(5)
N3 0.079(15) 0.087(16) 0.085(15) -0.002(9) -0.007(9) 0.011(9)
C22 0.073(17) 0.076(17) 0.073(17) -0.006(10) 0.004(10) 0.005(10)
C21 0.085(18) 0.093(19) 0.088(19) 0.002(10) 0.003(10) 0.003(10)
N1 0.058(10) 0.059(10) 0.059(10) 0.0000(10) 0.0001(10) 0.0000(10)
C1 0.064(12) 0.064(12) 0.064(12) 0.0000(10) 0.0000(10) 0.0000(10)
C3 0.142(10) 0.143(10) 0.141(10) 0.000(5) 0.000(5) 0.000(5)
C4 0.142(10) 0.143(10) 0.141(10) 0.000(5) 0.000(5) 0.000(5)
C5 0.10(2) 0.10(2) 0.10(2) 0.007(10) 0.002(10) 0.000(10)
C6 0.142(10) 0.143(10) 0.141(10) 0.000(5) 0.000(5) 0.000(5)
C7 0.05(3) 0.12(5) 0.09(4) -0.05(3) -0.02(3) 0.06(3)
C11 0.09(2) 0.09(2) 0.10(2) -0.002(10) 0.002(10) 0.000(10)
C12 0.13(3) 0.13(3) 0.13(3) -0.002(10) -0.002(10) 0.002(10)
C13 0.16(3) 0.16(3) 0.17(3) 0.002(10) 0.001(10) 0.005(10)
C14 0.142(10) 0.143(10) 0.141(10) 0.000(5) 0.000(5) 0.000(5)
C15 0.142(10) 0.143(10) 0.141(10) 0.000(5) 0.000(5) 0.000(5)
C16 0.142(10) 0.143(10) 0.141(10) 0.000(5) 0.000(5) 0.000(5)
C19 0.12(2) 0.12(2) 0.12(2) -0.004(10) 0.001(10) -0.001(10)
C20 0.142(10) 0.143(10) 0.141(10) 0.000(5) 0.000(5) 0.000(5)
C23 0.055(14) 0.055(14) 0.055(14) -0.005(9) -0.008(9) -0.002(9)
N2 0.094(15) 0.094(15) 0.096(15) 0.001(5) 0.000(5) 0.000(5)

loop_
_atom_type_symbol
_atom_type_description
_atom_type_scat_dispersion_real
_atom_type_scat_dispersion_imag
_atom_type_scat_source
O O 0.0106 0.0060 'International Tables Vol C Tables 4.2.6.8 and 6.1.1.4'
P P 0.1023 0.0942 'International Tables Vol C Tables 4.2.6.8 and 6.1.1.4'
W W -0.8490 6.8722 'International Tables Vol C Tables 4.2.6.8 and 6.1.1.4'
C C 0.0033 0.0016 'International Tables Vol C Tables 4.2.6.8 and 6.1.1.4'
N N 0.0061 0.0033 'International Tables Vol C Tables 4.2.6.8 and 6.1.1.4'
H H 0.0000 0.0000 'International Tables Vol C Tables 4.2.6.8 and 6.1.1.4'

loop_
_geom_angle_atom_site_label_1
_geom_angle_atom_site_label_2
_geom_angle_atom_site_label_3
_geom_angle
_geom_angle_site_symmetry_1
O49 W1 O32 101.8(10) .
O49 W1 O42 96.5(10) .
O32 W1 O42 89.7(9) .
O49 W1 O28 101.8(9) .
O32 W1 O28 156.3(9) .
O42 W1 O28 89.1(10) .
O49 W1 O37 101.5(10) .
O32 W1 O37 87.0(9) .
O42 W1 O37 161.9(9) .
O28 W1 O37 86.8(9) .
O49 W1 O29 173.5(9) .
O32 W1 O29 71.8(8) .
O42 W1 O29 82.6(8) .
O28 W1 O29 84.6(8) .
O37 W1 O29 79.5(8) .
O38 W2 O17 100.4(10) .
O38 W2 O2 101.0(10) .
O17 W2 O2 158.2(8) .
O38 W2 O52 100.1(11) .
O17 W2 O52 92.2(9) .
O2 W2 O52 88.1(9) .
O38 W2 O11 96.2(10) .
O17 W2 O11 87.0(9) .
O2 W2 O11 86.7(8) .
O52 W2 O11 163.6(9) .
O38 W2 O6 175.5(9) .
O17 W2 O6 76.3(8) .
O2 W2 O6 82.1(8) .
O52 W2 O6 83.2(8) .
O11 W2 O6 80.7(7) .
O60 W3 O27 100.3(10) .
O60 W3 O42 98.1(11) .
O27 W3 O42 89.4(9) .
O60 W3 O30 102.6(10) .
O27 W3 O30 157.1(9) .
O42 W3 O30 88.6(9) .
O60 W3 O5 98.2(11) .
O27 W3 O5 88.9(9) .
O42 W3 O5 163.7(9) .
O30 W3 O5 86.7(9) .
O60 W3 O22 172.9(9) .
O27 W3 O22 72.8(7) .
O42 W3 O22 83.6(8) .
O30 W3 O22 84.3(8) .
O5 W3 O22 80.4(8) .
O36 W4 O3 97.7(10) .
O36 W4 O51 103.2(10) .
O3 W4 O51 90.5(10) .
O36 W4 O45 98.1(10) .
O3 W4 O45 88.0(10) .
O51 W4 O45 158.7(9) .
O36 W4 O48 97.5(10) .
O3 W4 O48 164.7(9) .
O51 W4 O48 84.9(10) .
O45 W4 O48 91.0(9) .
O36 W4 O12 172.1(9) .
O3 W4 O12 82.4(8) .
O51 W4 O12 84.7(8) .
O45 W4 O12 74.0(7) .
O48 W4 O12 82.8(8) .
O15 W5 O52 98.7(11) .
O15 W5 O61 101.0(10) .
O52 W5 O61 89.2(10) .
O15 W5 O21 96.5(10) .
O52 W5 O21 164.3(9) .
O61 W5 O21 84.1(10) .
O15 W5 O46 100.5(10) .
O52 W5 O46 90.0(10) .
O61 W5 O46 158.3(9) .
O21 W5 O46 91.1(10) .
O15 W5 O24 172.7(9) .
O52 W5 O24 82.6(8) .
O61 W5 O24 86.1(8) .
O21 W5 O24 82.8(8) .
O46 W5 O24 72.3(8) .
O62 W6 O48 99.8(11) .
O62 W6 O23 102.9(11) .
O48 W6 O23 90.0(10) .
O62 W6 O16 100.2(11) .
O48 W6 O16 86.8(10) .
O23 W6 O16 156.9(10) .
O62 W6 O35 100.4(10) .
O48 W6 O35 159.6(9) .
O23 W6 O35 88.6(9) .
O16 W6 O35 86.5(9) .
O62 W6 O31 171.9(10) .
O48 W6 O31 86.3(8) .
O23 W6 O31 71.5(9) .
O16 W6 O31 85.4(9) .
O35 W6 O31 74.0(8) .
O14 W7 O54 96.1(10) .
O14 W7 O28 101.8(10) .
O54 W7 O28 89.4(9) .
O14 W7 O43 100.0(10) .
O54 W7 O43 163.8(9) .
O28 W7 O43 86.2(10) .
O14 W7 O45 100.7(9) .
O54 W7 O45 88.6(9) .
O28 W7 O45 157.5(8) .
O43 W7 O45 89.6(9) .
O14 W7 O12 174.6(8) .
O54 W7 O12 84.5(8) .
O28 W7 O12 83.5(8) .
O43 W7 O12 79.5(8) .
O45 W7 O12 74.0(7) .
O8 W8 O55 100.8(10) .
O8 W8 O34 101.5(10) .
O55 W8 O34 157.6(9) .
O8 W8 O18 97.9(10) .
O55 W8 O18 93.7(9) .
O34 W8 O18 81.9(9) .
O8 W8 O3 99.7(10) .
O55 W8 O3 87.9(10) .
O34 W8 O3 89.7(9) .
O18 W8 O3 161.7(8) .
O8 W8 O44 174.7(9) .
O55 W8 O44 74.2(8) .
O34 W8 O44 83.4(8) .
O18 W8 O44 80.8(8) .
O3 W8 O44 82.1(8) .
O8 W8 C4 50.9(15) .
O55 W8 C4 138.3(15) .
O34 W8 C4 60.6(14) .
O18 W8 C4 117.4(15) .
O3 W8 C4 71.2(16) .
O44 W8 C4 134.2(15) .
O10 W9 O7 98.7(9) .
O10 W9 O2 101.9(10) .
O7 W9 O2 88.5(9) .
O10 W9 O32 102.3(10) .
O7 W9 O32 89.4(9) .
O2 W9 O32 155.7(8) .
O10 W9 O53 97.2(10) .
O7 W9 O53 163.9(8) .
O2 W9 O53 85.5(9) .
O32 W9 O53 90.0(10) .
O10 W9 O29 174.0(10) .
O7 W9 O29 82.6(8) .
O2 W9 O29 84.0(8) .
O32 W9 O29 71.8(8) .
O53 W9 O29 81.9(8) .
O50 W10 O53 103.2(11) .
O50 W10 O11 104.7(10) .
O53 W10 O11 88.6(10) .
O50 W10 O47 100.0(11) .
O53 W10 O47 87.7(11) .
O11 W10 O47 155.2(9) .
O50 W10 O35 99.1(10) .
O53 W10 O35 157.7(9) .
O11 W10 O35 86.7(8) .
O47 W10 O35 87.6(9) .
O50 W10 O31 168.4(10) .
O53 W10 O31 84.3(8) .
O11 W10 O31 84.1(8) .
O47 W10 O31 71.2(9) .
O35 W10 O31 73.5(7) .
O58 W11 O19 97.9(10) .
O58 W11 O34 101.9(10) .
O19 W11 O34 91.4(9) .
O58 W11 O46 100.3(10) .
O19 W11 O46 89.7(9) .
O34 W11 O46 157.5(9) .
O58 W11 O1 96.1(10) .
O19 W11 O1 165.9(9) .
O34 W11 O1 83.9(9) .
O46 W11 O1 89.7(9) .
O58 W11 O24 173.3(9) .
O19 W11 O24 84.2(8) .
O34 W11 O24 84.4(8) .
O46 W11 O24 73.3(8) .
O1 W11 O24 82.1(8) .
O41 W12 O61 102.1(10) .
O41 W12 O27 98.9(10) .
O61 W12 O27 158.8(9) .
O41 W12 O7 98.2(10) .
O61 W12 O7 89.7(10) .
O27 W12 O7 89.7(9) .
O41 W12 O26 99.0(10) .
O61 W12 O26 84.6(10) .
O27 W12 O26 89.7(9) .
O7 W12 O26 162.6(8) .
O41 W12 O22 171.2(9) .
O61 W12 O22 86.5(8) .
O27 W12 O22 72.4(8) .
O7 W12 O22 83.5(8) .
O26 W12 O22 79.8(8) .
O59 W13 O51 103.2(11) .
O59 W13 O16 98.5(12) .
O51 W13 O16 86.6(10) .
O59 W13 O17 99.7(10) .
O51 W13 O17 157.2(9) .
O16 W13 O17 89.2(10) .
O59 W13 O19 95.5(11) .
O51 W13 O19 88.7(9) .
O16 W13 O19 165.9(9) .
O17 W13 O19 90.0(8) .
O59 W13 O6 172.5(9) .
O51 W13 O6 84.2(9) .
O16 W13 O6 83.3(9) .
O17 W13 O6 73.1(8) .
O19 W13 O6 82.9(8) .
O56 W14 O30 100.5(10) .
O56 W14 O55 102.5(10) .
O30 W14 O55 157.0(10) .
O56 W14 O54 97.8(10) .
O30 W14 O54 88.7(9) .
O55 W14 O54 89.3(10) .
O56 W14 O4 98.0(10) .
O30 W14 O4 86.4(9) .
O55 W14 O4 89.3(10) .
O54 W14 O4 164.0(9) .
O56 W14 O44 174.4(9) .
O30 W14 O44 84.4(9) .
O55 W14 O44 72.7(8) .
O54 W14 O44 85.1(8) .
O4 W14 O44 79.3(8) .
O57 W15 O4 105.1(11) .
O57 W15 O20 97.2(11) .
O4 W15 O20 157.7(9) .
O57 W15 O5 100.8(11) .
O4 W15 O5 88.8(9) .
O20 W15 O5 87.4(10) .
O57 W15 O13 102.4(12) .
O4 W15 O13 86.5(9) .
O20 W15 O13 88.3(10) .
O5 W15 O13 156.8(9) .
O57 W15 O40 169.9(11) .
O4 W15 O40 83.4(8) .
O20 W15 O40 74.3(8) .
O5 W15 O40 84.5(8) .
O13 W15 O40 72.4(8) .
O39 W16 O26 103.5(11) .
O39 W16 O21 100.7(10) .
O26 W16 O21 85.5(10) .
O39 W16 O33 99.6(11) .
O26 W16 O33 156.8(10) .
O21 W16 O33 90.0(10) .
O39 W16 O20 101.5(11) .
O26 W16 O20 89.5(10) .
O21 W16 O20 157.8(9) .
O33 W16 O20 86.1(10) .
O39 W16 O40 170.2(10) .
O26 W16 O40 84.8(8) .
O21 W16 O40 84.8(8) .
O33 W16 O40 72.2(9) .
O20 W16 O40 73.1(9) .
O25 W17 O37 103.3(11) .
O25 W17 O47 102.2(11) .
O37 W17 O47 86.4(10) .
O25 W17 O23 102.5(11) .
O37 W17 O23 154.2(10) .
O47 W17 O23 86.4(10) .
O25 W17 O43 103.3(11) .
O37 W17 O43 88.7(9) .
O47 W17 O43 154.5(10) .
O23 W17 O43 87.3(10) .
O25 W17 O31 172.2(10) .
O37 W17 O31 82.4(8) .
O47 W17 O31 72.6(9) .
O23 W17 O31 71.8(9) .
O43 W17 O31 82.0(8) .
O9 W18 O1 101.6(10) .
O9 W18 O18 100.4(10) .
O1 W18 O18 83.6(8) .
O9 W18 O33 102.1(11) .
O1 W18 O33 90.2(9) .
O18 W18 O33 157.4(10) .
O9 W18 O13 102.0(10) .
O1 W18 O13 156.1(9) .
O18 W18 O13 89.0(9) .
O33 W18 O13 88.0(10) .
O9 W18 O40 173.1(10) .
O1 W18 O40 84.2(8) .
O18 W18 O40 83.8(8) .
O33 W18 O40 73.9(9) .
O13 W18 O40 72.4(8) .
O44 P1 O22 114.1(13) .
O44 P1 O24 111.5(12) .
O22 P1 O24 113.3(12) .
O44 P1 O40 105.1(12) .
O22 P1 O40 107.0(12) .
O24 P1 O40 105.0(12) .
O6 P2 O12 113.5(12) .
O6 P2 O29 107.4(12) .
O12 P2 O29 111.4(12) .
O6 P2 O31 109.8(13) .
O12 P2 O31 107.0(11) .
O29 P2 O31 107.5(12) .
W18 O1 W11 151.1(12) .
W2 O2 W9 152.5(12) .
W4 O3 W8 161.6(14) .
W15 O4 W14 150.3(12) .
W15 O5 W3 148.8(11) .
P2 O6 W2 131.0(12) .
P2 O6 W13 124.7(11) .
W2 O6 W13 88.1(7) .
W9 O7 W12 163.3(13) .
W10 O11 W2 149.5(11) .
P2 O12 W7 129.8(11) .
P2 O12 W4 127.3(11) .
W7 O12 W4 90.0(6) .
W15 O13 W18 123.6(12) .
W13 O16 W6 148.5(14) .
W2 O17 W13 122.3(11) .
W18 O18 W8 154.6(12) .
W11 O19 W13 161.5(11) .
W15 O20 W16 122.2(12) .
W5 O21 W16 151.2(13) .
P1 O22 W3 129.3(11) .
P1 O22 W12 129.0(11) .
W3 O22 W12 90.9(6) .
W6 O23 W17 125.5(13) .
P1 O24 W11 129.0(11) .
P1 O24 W5 127.4(11) .
W11 O24 W5 90.8(7) .
W16 O26 W12 151.7(12) .
W12 O27 W3 123.7(10) .
W7 O28 W1 152.7(13) .
P2 O29 W9 128.9(12) .
P2 O29 W1 126.6(12) .
W9 O29 W1 90.6(7) .
W14 O30 W3 152.3(13) .
P2 O31 W17 125.4(12) .
P2 O31 W6 124.2(12) .
W17 O31 W6 91.2(7) .
P2 O31 W10 123.5(11) .
W17 O31 W10 91.8(7) .
W6 O31 W10 90.7(7) .
W1 O32 W9 125.7(11) .
W18 O33 W16 122.2(13) .
W11 O34 W8 154.6(13) .
W6 O35 W10 121.8(10) .
W17 O37 W1 149.1(12) .
P1 O40 W18 126.6(12) .
P1 O40 W16 124.0(11) .
W18 O40 W16 91.8(8) .
P1 O40 W15 122.6(12) .
W18 O40 W15 91.5(7) .
W16 O40 W15 90.4(7) .
W1 O42 W3 163.2(12) .
W7 O43 W17 151.3(12) .
P1 O44 W8 130.5(13) .
P1 O44 W14 128.7(13) .
W8 O44 W14 90.1(7) .
W4 O45 W7 121.9(10) .
W11 O46 W5 123.4(12) .
W17 O47 W10 124.4(13) .
W6 O48 W4 149.0(12) .
W13 O51 W4 152.7(14) .
W5 O52 W2 164.3(13) .
W10 O53 W9 149.8(13) .
W7 O54 W14 161.9(11) .
W8 O55 W14 122.9(12) .
W12 O61 W5 151.6(14) .
C9 N7 C10 108.0 .
C9 N7 C5 116(3) .
C10 N7 C5 136(3) .
C17 C10 N7 108.0 .
C17 C10 H10A 126.0 .
N7 C10 H10A 126.0 .
N6 C17 C10 108.0 .
N6 C17 H17A 126.0 .
C10 C17 H17A 126.0 .
C17 N6 C9 108.0 .
C17 N6 C6 113(3) .
C9 N6 C6 138(3) .
N6 C9 N7 108.0 .
N6 C9 H9A 126.0 .
N7 C9 H9A 126.0 .
C24 N4 C2 108.0 .
C24 N4 C3 117(4) .
C2 N4 C3 134(4) .
C8 C2 N4 108.0 .
C8 C2 H2A 126.0 .
N4 C2 H2A 126.0 .
C2 C8 N5 108.0 .
C2 C8 H8A 126.0 .
N5 C8 H8A 126.0 .
C8 N5 C24 108.0 .
C8 N5 C7 122(3) .
C24 N5 C7 130(3) .
N5 C24 N4 108.0 .
N5 C24 H24A 126.0 .
N4 C24 H24A 126.0 .
N1 C18 N3 108.0 .
N1 C18 H18A 126.0 .
N3 C18 H18A 126.0 .
C18 N3 C22 108.0 .
C18 N3 C19 116(4) .
C22 N3 C19 134(4) .
N3 C22 C21 108.0 .
N3 C22 H22A 126.0 .
C21 C22 H22A 126.0 .
N1 C21 C22 108.0 .
N1 C21 H21A 126.0 .
C22 C21 H21A 126.0 .
C18 N1 C21 108.0 .
C18 N1 C1 127(3) .
C21 N1 C1 125(3) .
N1 C1 H1A 109.5 .
N1 C1 H1B 109.5 .
H1A C1 H1B 109.5 .
N1 C1 H1C 109.5 .
H1A C1 H1C 109.5 .
H1B C1 H1C 109.5 .
N4 C3 C23 114(5) .
N4 C3 H3A 108.7 .
C23 C3 H3A 108.7 .
N4 C3 H3B 108.7 .
C23 C3 H3B 108.7 .
H3A C3 H3B 107.6 .
C6 C4 W8 164(4) .
C6 C4 H4A 109.5 .
W8 C4 H4A 54.6 .
C6 C4 H4B 109.5 .
W8 C4 H4B 79.2 .
H4A C4 H4B 109.5 .
C6 C4 H4C 109.5 .
W8 C4 H4C 78.8 .
H4A C4 H4C 109.5 .
H4B C4 H4C 109.5 .
N7 C5 H5A 109.5 .
N7 C5 H5B 109.5 .
H5A C5 H5B 109.5 .
N7 C5 H5C 109.5 .
H5A C5 H5C 109.5 .
H5B C5 H5C 109.5 .
N6 C6 C4 107(3) .
N6 C6 H6A 110.4 .
C4 C6 H6A 110.4 .
N6 C6 H6B 110.4 .
C4 C6 H6B 110.4 .
H6A C6 H6B 108.6 .
N5 C7 H7A 109.5 .
N5 C7 H7B 109.5 .
H7A C7 H7B 109.5 .
N5 C7 H7C 109.5 .
H7A C7 H7C 109.5 .
H7B C7 H7C 109.5 .
C12 C11 N2 118(5) .
C12 C11 H11A 107.8 .
N2 C11 H11A 107.8 .
C12 C11 H11B 107.8 .
N2 C11 H11B 107.8 .
H11A C11 H11B 107.1 .
C11 C12 H12A 109.5 .
C11 C12 H12B 109.5 .
H12A C12 H12B 109.5 .
C11 C12 H12C 109.5 .
H12A C12 H12C 109.5 .
H12B C12 H12C 109.5 .
C14 C13 N2 89(5) .
C14 C13 H13A 113.8 .
N2 C13 H13A 113.8 .
C14 C13 H13B 113.8 .
N2 C13 H13B 113.8 .
H13A C13 H13B 111.0 .
C13 C14 H14A 109.5 .
C13 C14 H14B 109.5 .
H14A C14 H14B 109.5 .
C13 C14 H14C 109.5 .
H14A C14 H14C 109.5 .
H14B C14 H14C 109.5 .
C16 C15 H15A 109.5 .
C16 C15 H15B 109.5 .
H15A C15 H15B 109.5 .
C16 C15 H15C 109.5 .
H15A C15 H15C 109.5 .
H15B C15 H15C 109.5 .
N2 C16 C15 112(6) .
N2 C16 H16A 109.1 .
C15 C16 H16A 109.1 .
N2 C16 H16B 109.1 .
C15 C16 H16B 109.1 .
H16A C16 H16B 107.9 .
C20 C19 N3 106(5) .
C20 C19 H19A 110.6 .
N3 C19 H19A 110.6 .
C20 C19 H19B 110.6 .
N3 C19 H19B 110.6 .
H19A C19 H19B 108.7 .
C19 C20 H20A 109.5 .
C19 C20 H20B 109.5 .
H20A C20 H20B 109.5 .
C19 C20 H20C 109.5 .
H20A C20 H20C 109.5 .
H20B C20 H20C 109.5 .
C3 C23 H23A 109.5 .
C3 C23 H23B 109.5 .
H23A C23 H23B 109.5 .
C3 C23 H23C 109.5 .
H23A C23 H23C 109.5 .
H23B C23 H23C 109.5 .
C16 N2 C11 108(5) .
C16 N2 C13 115(5) .
C11 N2 C13 86(3) .
O3W O6W O8W 102(7) 5_556

loop_
_geom_bond_atom_site_label_1
_geom_bond_atom_site_label_2
_geom_bond_distance
_geom_bond_site_symmetry_2
W1 O49 1.71(2) .
W1 O32 1.86(2) .
W1 O42 1.88(2) .
W1 O28 1.91(2) .
W1 O37 1.97(2) .
W1 O29 2.38(2) .
W2 O38 1.68(2) .
W2 O17 1.88(2) .
W2 O2 1.89(2) .
W2 O52 1.92(2) .
W2 O11 1.93(2) .
W2 O6 2.36(2) .
W3 O60 1.66(2) .
W3 O27 1.91(2) .
W3 O42 1.91(2) .
W3 O30 1.93(2) .
W3 O5 1.95(2) .
W3 O22 2.336(19) .
W4 O36 1.70(2) .
W4 O3 1.85(2) .
W4 O51 1.89(2) .
W4 O45 1.89(2) .
W4 O48 1.98(2) .
W4 O12 2.390(18) .
W5 O15 1.70(2) .
W5 O52 1.86(2) .
W5 O61 1.90(2) .
W5 O21 1.91(2) .
W5 O46 1.91(2) .
W5 O24 2.38(2) .
W6 O62 1.69(2) .
W6 O48 1.86(2) .
W6 O23 1.89(2) .
W6 O16 1.93(2) .
W6 O35 1.934(19) .
W6 O31 2.38(2) .
W7 O14 1.67(2) .
W7 O54 1.86(2) .
W7 O28 1.88(2) .
W7 O43 1.88(2) .
W7 O45 1.944(19) .
W7 O12 2.353(19) .
W8 O8 1.686(19) .
W8 O55 1.87(2) .
W8 O34 1.90(2) .
W8 O18 1.911(19) .
W8 O3 1.96(2) .
W8 O44 2.36(2) .
W8 C4 2.60(4) .
W9 O10 1.684(19) .
W9 O7 1.88(2) .
W9 O2 1.90(2) .
W9 O32 1.91(2) .
W9 O53 1.96(2) .
W9 O29 2.34(2) .
W10 O50 1.69(2) .
W10 O53 1.86(2) .
W10 O11 1.89(2) .
W10 O47 1.94(2) .
W10 O35 1.95(2) .
W10 O31 2.39(2) .
W11 O58 1.68(2) .
W11 O19 1.84(2) .
W11 O34 1.87(2) .
W11 O46 1.91(2) .
W11 O1 1.94(2) .
W11 O24 2.34(2) .
W12 O41 1.70(2) .
W12 O61 1.88(2) .
W12 O27 1.89(2) .
W12 O7 1.91(2) .
W12 O26 1.96(2) .
W12 O22 2.368(18) .
W13 O59 1.68(2) .
W13 O51 1.88(2) .
W13 O16 1.91(2) .
W13 O17 1.945(19) .
W13 O19 1.97(2) .
W13 O6 2.45(2) .
W14 O56 1.68(2) .
W14 O30 1.86(2) .
W14 O55 1.94(2) .
W14 O54 1.95(2) .
W14 O4 1.95(2) .
W14 O44 2.37(2) .
W15 O57 1.66(3) .
W15 O4 1.88(2) .
W15 O20 1.89(2) .
W15 O5 1.89(2) .
W15 O13 1.89(2) .
W15 O40 2.39(2) .
W16 O39 1.74(3) .
W16 O26 1.85(2) .
W16 O21 1.91(2) .
W16 O33 1.97(2) .
W16 O20 1.97(2) .
W16 O40 2.38(2) .
W17 O25 1.74(2) .
W17 O37 1.86(2) .
W17 O47 1.91(2) .
W17 O23 1.91(2) .
W17 O43 1.93(2) .
W17 O31 2.35(2) .
W18 O9 1.72(2) .
W18 O1 1.88(2) .
W18 O18 1.885(19) .
W18 O33 1.91(2) .
W18 O13 1.95(2) .
W18 O40 2.35(2) .
P1 O44 1.50(2) .
P1 O22 1.51(2) .
P1 O24 1.54(2) .
P1 O40 1.60(2) .
P2 O6 1.49(2) .
P2 O12 1.505(19) .
P2 O29 1.53(2) .
P2 O31 1.56(2) .
N7 C9 1.324(19) .
N7 C10 1.325(19) .
N7 C5 1.69(5) .
C10 C17 1.324(19) .
C10 H10A 0.9500 .
C17 N6 1.324(19) .
C17 H17A 0.9500 .
N6 C9 1.324(19) .
N6 C6 1.47(6) .
C9 H9A 0.9500 .
N4 C24 1.39(2) .
N4 C2 1.39(2) .
N4 C3 1.45(6) .
C2 C8 1.39(2) .
C2 H2A 0.9500 .
C8 N5 1.39(2) .
C8 H8A 0.9500 .
N5 C24 1.39(2) .
N5 C7 1.50(4) .
C24 H24A 0.9500 .
C18 N1 1.36(2) .
C18 N3 1.36(2) .
C18 H18A 0.9500 .
N3 C22 1.36(2) .
N3 C19 1.43(6) .
C22 C21 1.36(2) .
C22 H22A 0.9500 .
C21 N1 1.36(2) .
C21 H21A 0.9500 .
N1 C1 1.46(4) .
C1 H1A 0.9800 .
C1 H1B 0.9800 .
C1 H1C 0.9800 .
C3 C23 1.47(6) .
C3 H3A 0.9900 .
C3 H3B 0.9900 .
C4 C6 1.567(19) .
C4 H4A 0.9800 .
C4 H4B 0.9800 .
C4 H4C 0.9800 .
C5 H5A 0.9800 .
C5 H5B 0.9800 .
C5 H5C 0.9800 .
C6 H6A 0.9900 .
C6 H6B 0.9900 .
C7 H7A 0.9800 .
C7 H7B 0.9800 .
C7 H7C 0.9800 .
C11 C12 1.36(7) .
C11 N2 1.42(6) .
C11 H11A 0.9900 .
C11 H11B 0.9900 .
C12 H12A 0.9800 .
C12 H12B 0.9800 .
C12 H12C 0.9800 .
C13 C14 1.55(7) .
C13 N2 1.64(7) .
C13 H13A 0.9900 .
C13 H13B 0.9900 .
C14 H14A 0.9800 .
C14 H14B 0.9800 .
C14 H14C 0.9800 .
C15 C16 1.53(7) .
C15 H15A 0.9800 .
C15 H15B 0.9800 .
C15 H15C 0.9800 .
C16 N2 1.39(7) .
C16 H16A 0.9900 .
C16 H16B 0.9900 .
C19 C20 1.34(7) .
C19 H19A 0.9900 .
C19 H19B 0.9900 .
C20 H20A 0.9800 .
C20 H20B 0.9800 .
C20 H20C 0.9800 .
C23 H23A 0.9800 .
C23 H23B 0.9800 .
C23 H23C 0.9800 .
O3W O6W 1.30(9) 5_556
O6W O3W 1.30(9) 5_556
O6W O8W 1.54(10) .

loop_
_platon_squeeze_void_nr
_platon_squeeze_void_average_x
_platon_squeeze_void_average_y
_platon_squeeze_void_average_z
_platon_squeeze_void_volume
_platon_squeeze_void_count_electrons
1 -0.006 0.000 0.098 3356.9 2534.7
2 -0.006 0.500 0.750 3356.9 2616.3
